data_1501929
loop_
_publ_author_name
'Mori, Fumiya'
'Fukawa, Naohiro'
'Noguchi, Keiichi'
'Tanaka, Ken'

_publ_section_title
;
 Asymmetric synthesis of axially chiral biaryl diphosphine ligands by
 rhodium-catalyzed enantioselective intramolecular double [2 + 2 + 2]
 cycloaddition.
;
_journal_issue 3
_journal_name_full 'Organic letters'
_journal_page_first 362
_journal_page_last 365
_journal_paper_doi 10.1021/ol102927y
_journal_volume 13
_journal_year 2011
_chemical_absolute_configuration ad
_chemical_formula_moiety 'C44 H36 O6 P2'
_chemical_formula_sum 'C44 H36 O6 P2'
_chemical_formula_weight 722.67
_chemical_name_systematic
;
  (R)-5,5'-Bis(diphenylphosphinoyl)-1,3,6,8,1',3',6',8'-octahydro-
  [4,4']bi[2,7-dioxaasindacenyl]
;
_space_group_IT_number 144
_symmetry_cell_setting trigonal
_symmetry_Int_Tables_number 144
_symmetry_space_group_name_Hall 'P 31'
_symmetry_space_group_name_H-M 'P 31'
_atom_sites_solution_hydrogens geom
_atom_sites_solution_primary direct
_atom_sites_solution_secondary difmap
_cell_angle_alpha 90.00
_cell_angle_beta 90.00
_cell_angle_gamma 120.00
_cell_formula_units_Z 3
_cell_length_a 15.7461(3)
_cell_length_b 15.7461(3)
_cell_length_c 11.9364(2)
_cell_measurement_reflns_used 40545
_cell_measurement_temperature 193(2)
_cell_measurement_theta_max 68.3
_cell_measurement_theta_min 3.2
_cell_volume 2563.01(8)
_computing_cell_refinement PROCESS-AUTO
_computing_data_collection PROCESS-AUTO
_computing_data_reduction CrystalStructure
_computing_publication_material 'SHELXL-97 (Sheldrick, 1997)'
_computing_structure_refinement 'SHELXL-97 (Sheldrick, 1997)'
_computing_structure_solution SIR2004
_diffrn_ambient_temperature 193(2)
_diffrn_detector_area_resol_mean 10.00
_diffrn_measured_fraction_theta_full 0.999
_diffrn_measured_fraction_theta_max 1.000
_diffrn_measurement_device_type 'Rigaku RAXIS-RAPID'
_diffrn_measurement_method \w
_diffrn_radiation_monochromator graphite
_diffrn_radiation_source 'rotating anode'
_diffrn_radiation_type CuK\a
_diffrn_radiation_wavelength 1.54187
_diffrn_reflns_av_R_equivalents 0.0576
_diffrn_reflns_av_sigmaI/netI 0.0290
_diffrn_reflns_limit_h_max 18
_diffrn_reflns_limit_h_min -18
_diffrn_reflns_limit_k_max 18
_diffrn_reflns_limit_k_min -18
_diffrn_reflns_limit_l_max 14
_diffrn_reflns_limit_l_min -14
_diffrn_reflns_number 48130
_diffrn_reflns_theta_full 68.25
_diffrn_reflns_theta_max 68.25
_diffrn_reflns_theta_min 3.24
_exptl_absorpt_coefficient_mu 1.590
_exptl_absorpt_correction_T_max 0.672
_exptl_absorpt_correction_T_min 0.559
_exptl_absorpt_correction_type numerical
_exptl_absorpt_process_details
;
    Higashi, T. (1999). Program for Absorption Correction.
    Rigaku Corporation, Tokyo, Japan.
;
_exptl_crystal_colour colorless
_exptl_crystal_density_diffrn 1.405
_exptl_crystal_density_method 'not measured'
_exptl_crystal_description block
_exptl_crystal_F_000 1134
_exptl_crystal_size_max 0.40
_exptl_crystal_size_mid 0.40
_exptl_crystal_size_min 0.25
_refine_diff_density_max 0.267
_refine_diff_density_min -0.227
_refine_diff_density_rms 0.038
_refine_ls_abs_structure_details 'Flack H D (1983), Acta Cryst. A39, 876-881. 3060 Friedel Pairs'
_refine_ls_abs_structure_Flack 0.021(12)
_refine_ls_extinction_method none
_refine_ls_goodness_of_fit_ref 1.046
_refine_ls_hydrogen_treatment constr
_refine_ls_matrix_type full
_refine_ls_number_parameters 469
_refine_ls_number_reflns 6190
_refine_ls_number_restraints 8
_refine_ls_restrained_S_all 1.046
_refine_ls_R_factor_all 0.0312
_refine_ls_R_factor_gt 0.0306
_refine_ls_shift/su_max 0.001
_refine_ls_shift/su_mean 0.000
_refine_ls_structure_factor_coef Fsqd
_refine_ls_weighting_details 'calc w=1/[\s^2^(Fo^2^)+(0.0569P)^2^+0.2342P] where P=(Fo^2^+2Fc^2^)/3'
_refine_ls_weighting_scheme calc
_refine_ls_wR_factor_gt 0.0821
_refine_ls_wR_factor_ref 0.0826
_reflns_number_gt 6061
_reflns_number_total 6190
_reflns_threshold_expression >2sigma(I)
_cod_data_source_file ol102927y_si_001.cif
_cod_data_source_block I
_cod_original_cell_volume 2563.03(8)
_cod_database_code 1501929

loop_
_symmetry_equiv_pos_site_id
_symmetry_equiv_pos_as_xyz
1 +X,+Y,+Z
2 -Y,+X-Y,1/3+Z
3 -X+Y,-X,2/3+Z

loop_
_atom_site_label
_atom_site_type_symbol
_atom_site_fract_x
_atom_site_fract_y
_atom_site_fract_z
_atom_site_U_iso_or_equiv
_atom_site_adp_type
_atom_site_occupancy
_atom_site_symmetry_multiplicity
_atom_site_calc_flag
_atom_site_refinement_flags
P1 P 0.08253(3) 0.72616(3) 0.75415(4) 0.02653(10) Uani 1 1 d U
P2 P 0.01814(3) 0.51517(3) 0.44103(4) 0.03144(11) Uani 1 1 d .
O1 O 0.18139(9) 0.76684(10) 0.70397(11) 0.0375(3) Uani 1 1 d U
O2 O -0.03761(11) 0.43545(11) 0.35941(13) 0.0476(4) Uani 1 1 d .
O3 O 0.07833(11) 0.95993(10) 0.53484(14) 0.0500(4) Uani 1 1 d .
O4 O -0.24290(12) 0.58939(11) 0.36109(15) 0.0526(4) Uani 1 1 d .
O5 O -0.06535(15) 0.24211(12) 0.64468(17) 0.0622(5) Uani 1 1 d .
O6 O -0.28319(16) 0.41451(14) 0.85301(18) 0.0697(6) Uani 1 1 d .
C1 C -0.08135(12) 0.62134(12) 0.59965(15) 0.0263(3) Uani 1 1 d .
C2 C -0.00738(12) 0.70987(12) 0.64697(14) 0.0253(3) Uani 1 1 d .
C3 C 0.00858(12) 0.79792(12) 0.59826(15) 0.0271(3) Uani 1 1 d .
C4 C 0.09170(15) 0.90138(13) 0.61600(17) 0.0360(4) Uani 1 1 d .
H4A H 0.0894 0.9241 0.6927 0.043 Uiso 1 1 calc R
H4B H 0.1557 0.9049 0.6052 0.043 Uiso 1 1 calc R
C5 C -0.00868(14) 0.90298(13) 0.47144(17) 0.0337(4) Uani 1 1 d .
H5A H 0.0063 0.9081 0.3904 0.040 Uiso 1 1 calc R
H5B H -0.0564 0.9253 0.4849 0.040 Uiso 1 1 calc R
C6 C -0.04848(13) 0.80024(12) 0.51105(15) 0.0281(3) Uani 1 1 d .
C7 C -0.12493(13) 0.71314(13) 0.47129(15) 0.0300(4) Uani 1 1 d .
C8 C -0.19605(15) 0.69292(14) 0.37802(19) 0.0400(4) Uani 1 1 d .
H8A H -0.2445 0.7127 0.3992 0.048 Uiso 1 1 calc R
H8B H -0.1615 0.7287 0.3093 0.048 Uiso 1 1 calc R
C9 C -0.22286(15) 0.54315(14) 0.45244(19) 0.0421(5) Uani 1 1 d .
H9A H -0.2033 0.4962 0.4246 0.051 Uiso 1 1 calc R
H9B H -0.2812 0.5077 0.5010 0.051 Uiso 1 1 calc R
C10 C -0.14012(13) 0.62571(13) 0.51524(16) 0.0302(4) Uani 1 1 d .
C11 C -0.09649(12) 0.52276(12) 0.63080(14) 0.0259(3) Uani 1 1 d .
C12 C -0.04658(12) 0.48065(12) 0.57601(15) 0.0269(3) Uani 1 1 d .
C13 C -0.06220(13) 0.39055(13) 0.61678(16) 0.0312(4) Uani 1 1 d .
C14 C -0.02168(17) 0.32711(15) 0.5763(2) 0.0440(5) Uani 1 1 d .
H14A H -0.0387 0.3093 0.4967 0.053 Uiso 1 1 calc R
H14B H 0.0506 0.3621 0.5842 0.053 Uiso 1 1 calc R
C15 C -0.12389(18) 0.24950(15) 0.7296(2) 0.0465(5) Uani 1 1 d .
H15A H -0.0955 0.2523 0.8045 0.056 Uiso 1 1 calc R
H15B H -0.1913 0.1925 0.7273 0.056 Uiso 1 1 calc R
C16 C -0.12446(13) 0.34245(13) 0.70563(16) 0.0322(4) Uani 1 1 d .
C17 C -0.17858(14) 0.38018(13) 0.75171(16) 0.0321(4) Uani 1 1 d .
C18 C -0.25666(17) 0.34187(16) 0.84011(19) 0.0453(5) Uani 1 1 d .
H18A H -0.3138 0.2790 0.8163 0.054 Uiso 1 1 calc R
H18B H -0.2311 0.3313 0.9114 0.054 Uiso 1 1 calc R
C19 C -0.23610(15) 0.49090(15) 0.77321(18) 0.0389(4) Uani 1 1 d .
H19A H -0.2011 0.5556 0.8108 0.047 Uiso 1 1 calc R
H19B H -0.2844 0.4909 0.7201 0.047 Uiso 1 1 calc R
C20 C -0.16489(13) 0.46910(13) 0.71327(16) 0.0301(4) Uani 1 1 d .
C21 C 0.05226(15) 0.61898(13) 0.83975(16) 0.0344(4) Uani 1 1 d .
C22 C -0.02197(16) 0.58206(15) 0.9190(2) 0.0455(5) Uani 1 1 d .
H22 H -0.0657 0.6071 0.9233 0.055 Uiso 1 1 calc R
C23 C -0.0328(2) 0.50820(17) 0.9924(2) 0.0583(7) Uani 1 1 d .
H23 H -0.0849 0.4819 1.0453 0.070 Uiso 1 1 calc R
C24 C 0.0315(2) 0.47369(17) 0.9882(2) 0.0634(8) Uani 1 1 d .
H24 H 0.0239 0.4234 1.0382 0.076 Uiso 1 1 calc R
C25 C 0.1064(3) 0.5112(2) 0.9125(3) 0.0667(8) Uani 1 1 d .
H25 H 0.1514 0.4877 0.9110 0.080 Uiso 1 1 calc R
C26 C 0.1173(2) 0.58370(18) 0.8372(2) 0.0514(6) Uani 1 1 d .
H26 H 0.1692 0.6089 0.7841 0.062 Uiso 1 1 calc R
C27 C 0.07700(13) 0.81016(12) 0.85433(15) 0.0292(4) Uani 1 1 d .
C28 C -0.01070(14) 0.80004(13) 0.89523(17) 0.0344(4) Uani 1 1 d .
H28 H -0.0715 0.7511 0.8650 0.041 Uiso 1 1 calc R
C29 C -0.00942(17) 0.86140(15) 0.98028(17) 0.0415(5) Uani 1 1 d .
H29 H -0.0691 0.8537 1.0092 0.050 Uiso 1 1 calc R
C30 C 0.07977(19) 0.93378(15) 1.02221(17) 0.0454(5) Uani 1 1 d .
H30 H 0.0810 0.9756 1.0803 0.054 Uiso 1 1 calc R
C31 C 0.16659(18) 0.94568(15) 0.98056(19) 0.0444(5) Uani 1 1 d .
H31 H 0.2272 0.9963 1.0091 0.053 Uiso 1 1 calc R
C32 C 0.16586(14) 0.88375(13) 0.89658(17) 0.0346(4) Uani 1 1 d .
H32 H 0.2259 0.8918 0.8683 0.041 Uiso 1 1 calc R
C33 C 0.13878(13) 0.53217(13) 0.46978(16) 0.0327(4) Uani 1 1 d .
C34 C 0.19825(16) 0.59143(16) 0.55575(18) 0.0428(5) Uani 1 1 d .
H34 H 0.1759 0.6249 0.6028 0.051 Uiso 1 1 calc R
C35 C 0.28951(18) 0.60192(19) 0.5731(2) 0.0509(5) Uani 1 1 d .
H35 H 0.3299 0.6427 0.6321 0.061 Uiso 1 1 calc R
C36 C 0.32258(17) 0.55342(18) 0.5052(2) 0.0493(5) Uani 1 1 d .
H36 H 0.3857 0.5611 0.5172 0.059 Uiso 1 1 calc R
C37 C 0.26440(17) 0.49443(17) 0.4205(2) 0.0486(6) Uani 1 1 d .
H37 H 0.2869 0.4605 0.3744 0.058 Uiso 1 1 calc R
C38 C 0.17250(16) 0.48395(15) 0.40171(19) 0.0428(5) Uani 1 1 d .
H38 H 0.1328 0.4437 0.3421 0.051 Uiso 1 1 calc R
C39 C 0.04142(13) 0.63137(14) 0.38415(16) 0.0339(4) Uani 1 1 d .
C40 C -0.00811(17) 0.62750(19) 0.28523(19) 0.0468(5) Uani 1 1 d .
H40 H -0.0573 0.5661 0.2567 0.056 Uiso 1 1 calc R
C41 C 0.01457(19) 0.7132(2) 0.2289(2) 0.0554(6) Uani 1 1 d .
H41 H -0.0201 0.7103 0.1625 0.067 Uiso 1 1 calc R
C42 C 0.0873(2) 0.80300(19) 0.2685(2) 0.0528(6) Uani 1 1 d .
H42 H 0.1035 0.8615 0.2288 0.063 Uiso 1 1 calc R
C43 C 0.13600(17) 0.80689(17) 0.3656(2) 0.0470(5) Uani 1 1 d .
H43 H 0.1852 0.8686 0.3935 0.056 Uiso 1 1 calc R
C44 C 0.11446(14) 0.72236(15) 0.42332(17) 0.0362(4) Uani 1 1 d .
H44 H 0.1494 0.7262 0.4898 0.043 Uiso 1 1 calc R

loop_
_atom_site_aniso_label
_atom_site_aniso_U_11
_atom_site_aniso_U_22
_atom_site_aniso_U_33
_atom_site_aniso_U_23
_atom_site_aniso_U_13
_atom_site_aniso_U_12
P1 0.0286(2) 0.0283(2) 0.0247(2) -0.00230(17) -0.00290(17) 0.01580(17)
P2 0.0326(2) 0.0305(2) 0.0278(2) -0.00183(18) 0.00060(17) 0.01319(18)
O1 0.0342(6) 0.0468(7) 0.0345(7) -0.0022(6) -0.0019(5) 0.0223(6)
O2 0.0506(8) 0.0418(8) 0.0357(8) -0.0077(6) 0.0005(7) 0.0121(7)
O3 0.0527(9) 0.0249(6) 0.0555(10) 0.0082(6) -0.0192(7) 0.0067(6)
O4 0.0607(9) 0.0343(7) 0.0605(10) -0.0111(7) -0.0360(8) 0.0219(7)
O5 0.0824(12) 0.0395(8) 0.0795(13) 0.0185(8) 0.0325(10) 0.0416(9)
O6 0.0917(13) 0.0650(11) 0.0740(13) 0.0333(10) 0.0516(11) 0.0554(11)
C1 0.0256(8) 0.0266(8) 0.0266(9) -0.0007(7) -0.0005(6) 0.0129(6)
C2 0.0286(8) 0.0267(8) 0.0225(9) -0.0021(6) -0.0017(6) 0.0152(7)
C3 0.0306(8) 0.0247(8) 0.0249(9) -0.0026(6) -0.0009(7) 0.0130(7)
C4 0.0418(10) 0.0238(8) 0.0354(10) 0.0005(7) -0.0061(8) 0.0112(8)
C5 0.0417(10) 0.0277(9) 0.0320(10) 0.0016(7) -0.0031(8) 0.0175(8)
C6 0.0326(8) 0.0277(8) 0.0268(9) -0.0006(7) -0.0005(7) 0.0170(7)
C7 0.0314(8) 0.0305(8) 0.0312(9) -0.0007(7) -0.0030(7) 0.0178(7)
C8 0.0424(10) 0.0331(9) 0.0444(12) -0.0015(8) -0.0139(9) 0.0189(8)
C9 0.0436(11) 0.0306(9) 0.0486(13) -0.0063(8) -0.0197(9) 0.0160(8)
C10 0.0289(8) 0.0267(8) 0.0342(10) -0.0037(7) -0.0031(7) 0.0132(7)
C11 0.0245(7) 0.0239(8) 0.0262(9) -0.0015(6) -0.0045(6) 0.0099(6)
C12 0.0248(7) 0.0257(8) 0.0271(9) -0.0025(7) -0.0030(7) 0.0102(6)
C13 0.0313(8) 0.0296(8) 0.0334(10) -0.0029(7) -0.0040(7) 0.0157(7)
C14 0.0532(12) 0.0391(10) 0.0501(13) 0.0050(9) 0.0090(9) 0.0308(10)
C15 0.0594(13) 0.0378(10) 0.0494(13) 0.0097(9) 0.0079(10) 0.0296(10)
C16 0.0349(9) 0.0268(8) 0.0329(10) 0.0010(7) -0.0028(7) 0.0139(7)
C17 0.0334(9) 0.0299(8) 0.0302(10) 0.0021(7) -0.0020(7) 0.0138(7)
C18 0.0480(12) 0.0426(11) 0.0479(13) 0.0124(9) 0.0147(10) 0.0247(9)
C19 0.0378(10) 0.0391(10) 0.0425(11) 0.0067(8) 0.0095(8) 0.0213(8)
C20 0.0312(8) 0.0276(8) 0.0315(10) -0.0033(7) -0.0033(7) 0.0148(7)
C21 0.0453(10) 0.0302(9) 0.0291(10) -0.0054(7) -0.0116(8) 0.0199(8)
C22 0.0519(12) 0.0387(11) 0.0411(12) 0.0052(9) -0.0056(9) 0.0192(9)
C23 0.0681(16) 0.0403(11) 0.0465(14) 0.0094(10) -0.0088(11) 0.0122(11)
C24 0.096(2) 0.0348(11) 0.0547(16) 0.0027(10) -0.0283(15) 0.0288(12)
C25 0.101(2) 0.0576(15) 0.0654(18) -0.0083(13) -0.0267(16) 0.0572(16)
C26 0.0811(16) 0.0580(13) 0.0381(12) -0.0039(10) -0.0095(11) 0.0521(13)
C27 0.0363(9) 0.0279(8) 0.0245(9) -0.0006(7) -0.0032(7) 0.0170(7)
C28 0.0399(10) 0.0294(9) 0.0337(10) -0.0012(7) 0.0013(8) 0.0172(8)
C29 0.0581(12) 0.0383(10) 0.0364(11) 0.0020(8) 0.0084(9) 0.0303(10)
C30 0.0780(16) 0.0428(11) 0.0293(11) -0.0075(8) -0.0090(10) 0.0406(11)
C31 0.0575(13) 0.0348(10) 0.0409(12) -0.0086(9) -0.0226(10) 0.0229(9)
C32 0.0375(9) 0.0321(9) 0.0352(10) -0.0027(7) -0.0113(8) 0.0183(8)
C33 0.0352(9) 0.0302(8) 0.0337(10) 0.0032(7) 0.0069(7) 0.0170(8)
C34 0.0484(11) 0.0531(12) 0.0388(11) -0.0100(9) -0.0056(9) 0.0343(10)
C35 0.0503(12) 0.0643(14) 0.0465(13) -0.0051(11) -0.0079(10) 0.0349(11)
C36 0.0473(12) 0.0600(13) 0.0544(14) 0.0145(11) 0.0114(10) 0.0372(11)
C37 0.0565(13) 0.0472(12) 0.0535(15) 0.0054(10) 0.0195(11) 0.0347(11)
C38 0.0505(11) 0.0344(10) 0.0442(12) -0.0019(8) 0.0115(9) 0.0219(9)
C39 0.0338(9) 0.0394(10) 0.0281(10) 0.0058(8) 0.0054(7) 0.0181(8)
C40 0.0414(11) 0.0634(14) 0.0350(12) 0.0064(10) -0.0011(9) 0.0258(10)
C41 0.0593(14) 0.0864(18) 0.0339(12) 0.0170(12) 0.0055(10) 0.0464(14)
C42 0.0693(15) 0.0574(14) 0.0431(13) 0.0218(11) 0.0189(11) 0.0404(13)
C43 0.0552(13) 0.0412(11) 0.0453(13) 0.0087(9) 0.0177(10) 0.0246(10)
C44 0.0381(9) 0.0412(10) 0.0306(10) 0.0034(8) 0.0061(8) 0.0210(8)

loop_
_atom_type_symbol
_atom_type_description
_atom_type_scat_dispersion_real
_atom_type_scat_dispersion_imag
_atom_type_scat_source
C C 0.0181 0.0091 'International Tables Vol C Tables 4.2.6.8 and 6.1.1.4'
H H 0.0000 0.0000 'International Tables Vol C Tables 4.2.6.8 and 6.1.1.4'
O O 0.0492 0.0322 'International Tables Vol C Tables 4.2.6.8 and 6.1.1.4'
P P 0.2955 0.4335 'International Tables Vol C Tables 4.2.6.8 and 6.1.1.4'

loop_
_geom_angle_atom_site_label_1
_geom_angle_atom_site_label_2
_geom_angle_atom_site_label_3
_geom_angle
O1 P1 C27 111.95(8)
O1 P1 C21 111.05(9)
C27 P1 C21 102.69(9)
O1 P1 C2 110.50(8)
C27 P1 C2 104.30(8)
C21 P1 C2 115.92(8)
O2 P2 C39 110.17(9)
O2 P2 C33 112.51(9)
C39 P2 C33 104.72(8)
O2 P2 C12 108.67(8)
C39 P2 C12 115.48(8)
C33 P2 C12 105.24(8)
C5 O3 C4 111.18(13)
C8 O4 C9 110.70(15)
C15 O5 C14 111.32(15)
C18 O6 C19 111.94(16)
C10 C1 C2 118.75(15)
C10 C1 C11 117.79(15)
C2 C1 C11 123.36(15)
C3 C2 C1 117.43(15)
C3 C2 P1 114.02(12)
C1 C2 P1 128.08(13)
C6 C3 C2 122.52(15)
C6 C3 C4 107.47(15)
C2 C3 C4 129.60(16)
O3 C4 C3 105.92(15)
O3 C4 H4A 110.6
C3 C4 H4A 110.6
O3 C4 H4B 110.6
C3 C4 H4B 110.6
H4A C4 H4B 108.7
O3 C5 C6 105.37(14)
O3 C5 H5A 110.7
C6 C5 H5A 110.7
O3 C5 H5B 110.7
C6 C5 H5B 110.7
H5A C5 H5B 108.8
C7 C6 C3 119.12(15)
C7 C6 C5 130.86(16)
C3 C6 C5 109.90(15)
C10 C7 C6 119.43(16)
C10 C7 C8 109.46(16)
C6 C7 C8 130.97(16)
O4 C8 C7 104.63(15)
O4 C8 H8A 110.8
C7 C8 H8A 110.8
O4 C8 H8B 110.8
C7 C8 H8B 110.8
H8A C8 H8B 108.9
O4 C9 C10 104.86(15)
O4 C9 H9A 110.8
C10 C9 H9A 110.8
O4 C9 H9B 110.8
C10 C9 H9B 110.8
H9A C9 H9B 108.9
C7 C10 C1 122.48(16)
C7 C10 C9 108.47(16)
C1 C10 C9 128.95(16)
C20 C11 C12 119.02(15)
C20 C11 C1 118.69(15)
C12 C11 C1 122.24(15)
C13 C12 C11 117.15(16)
C13 C12 P2 113.25(13)
C11 C12 P2 128.46(13)
C16 C13 C12 122.54(17)
C16 C13 C14 107.53(16)
C12 C13 C14 129.91(18)
O5 C14 C13 105.97(17)
O5 C14 H14A 110.5
C13 C14 H14A 110.5
O5 C14 H14B 110.5
C13 C14 H14B 110.5
H14A C14 H14B 108.7
O5 C15 C16 105.44(17)
O5 C15 H15A 110.7
C16 C15 H15A 110.7
O5 C15 H15B 110.7
C16 C15 H15B 110.7
H15A C15 H15B 108.8
C17 C16 C13 119.53(17)
C17 C16 C15 130.91(18)
C13 C16 C15 109.44(17)
C16 C17 C20 119.21(17)
C16 C17 C18 131.99(17)
C20 C17 C18 108.78(17)
O6 C18 C17 105.47(17)
O6 C18 H18A 110.6
C17 C18 H18A 110.6
O6 C18 H18B 110.6
C17 C18 H18B 110.6
H18A C18 H18B 108.8
O6 C19 C20 104.98(16)
O6 C19 H19A 110.8
C20 C19 H19A 110.8
O6 C19 H19B 110.8
C20 C19 H19B 110.8
H19A C19 H19B 108.8
C17 C20 C11 122.08(17)
C17 C20 C19 108.40(16)
C11 C20 C19 129.50(16)
C22 C21 C26 118.9(2)
C22 C21 P1 123.17(15)
C26 C21 P1 117.07(17)
C21 C22 C23 120.3(2)
C21 C22 H22 119.9
C23 C22 H22 119.9
C24 C23 C22 120.0(3)
C24 C23 H23 120.0
C22 C23 H23 120.0
C25 C24 C23 120.3(2)
C25 C24 H24 119.9
C23 C24 H24 119.9
C24 C25 C26 120.4(3)
C24 C25 H25 119.8
C26 C25 H25 119.8
C21 C26 C25 120.0(3)
C21 C26 H26 120.0
C25 C26 H26 120.0
C32 C27 C28 119.60(17)
C32 C27 P1 116.79(14)
C28 C27 P1 123.47(14)
C29 C28 C27 120.29(19)
C29 C28 H28 119.9
C27 C28 H28 119.9
C30 C29 C28 119.4(2)
C30 C29 H29 120.3
C28 C29 H29 120.3
C31 C30 C29 120.69(19)
C31 C30 H30 119.7
C29 C30 H30 119.7
C30 C31 C32 120.27(19)
C30 C31 H31 119.9
C32 C31 H31 119.9
C27 C32 C31 119.76(19)
C27 C32 H32 120.1
C31 C32 H32 120.1
C38 C33 C34 119.15(19)
C38 C33 P2 117.90(16)
C34 C33 P2 122.94(14)
C35 C34 C33 120.30(19)
C35 C34 H34 119.9
C33 C34 H34 119.9
C34 C35 C36 120.3(2)
C34 C35 H35 119.9
C36 C35 H35 119.9
C37 C36 C35 120.0(2)
C37 C36 H36 120.0
C35 C36 H36 120.0
C36 C37 C38 120.2(2)
C36 C37 H37 119.9
C38 C37 H37 119.9
C33 C38 C37 120.1(2)
C33 C38 H38 120.0
C37 C38 H38 120.0
C44 C39 C40 118.87(19)
C44 C39 P2 123.99(15)
C40 C39 P2 116.48(16)
C41 C40 C39 120.0(2)
C41 C40 H40 120.0
C39 C40 H40 120.0
C42 C41 C40 120.5(2)
C42 C41 H41 119.7
C40 C41 H41 119.7
C43 C42 C41 119.5(2)
C43 C42 H42 120.3
C41 C42 H42 120.3
C42 C43 C44 121.0(2)
C42 C43 H43 119.5
C44 C43 H43 119.5
C43 C44 C39 120.1(2)
C43 C44 H44 120.0
C39 C44 H44 120.0

loop_
_geom_bond_atom_site_label_1
_geom_bond_atom_site_label_2
_geom_bond_distance
P1 O1 1.4816(14)
P1 C27 1.8172(18)
P1 C21 1.8208(19)
P1 C2 1.8285(17)
P2 O2 1.4811(15)
P2 C39 1.8091(19)
P2 C33 1.8136(19)
P2 C12 1.8374(18)
O3 C5 1.423(2)
O3 C4 1.424(2)
O4 C8 1.428(2)
O4 C9 1.431(3)
O5 C15 1.414(3)
O5 C14 1.417(3)
O6 C18 1.409(3)
O6 C19 1.419(3)
C1 C10 1.393(3)
C1 C2 1.413(2)
C1 C11 1.495(2)
C2 C3 1.405(2)
C3 C6 1.387(2)
C3 C4 1.510(2)
C4 H4A 0.9900
C4 H4B 0.9900
C5 C6 1.490(2)
C5 H5A 0.9900
C5 H5B 0.9900
C6 C7 1.380(3)
C7 C10 1.378(2)
C7 C8 1.496(3)
C8 H8A 0.9900
C8 H8B 0.9900
C9 C10 1.502(2)
C9 H9A 0.9900
C9 H9B 0.9900
C11 C20 1.390(3)
C11 C12 1.416(2)
C12 C13 1.400(2)
C13 C16 1.385(3)
C13 C14 1.508(3)
C14 H14A 0.9900
C14 H14B 0.9900
C15 C16 1.496(3)
C15 H15A 0.9900
C15 H15B 0.9900
C16 C17 1.374(3)
C17 C20 1.384(3)
C17 C18 1.499(3)
C18 H18A 0.9900
C18 H18B 0.9900
C19 C20 1.507(3)
C19 H19A 0.9900
C19 H19B 0.9900
C21 C22 1.385(3)
C21 C26 1.388(3)
C22 C23 1.397(3)
C22 H22 0.9500
C23 C24 1.369(4)
C23 H23 0.9500
C24 C25 1.364(5)
C24 H24 0.9500
C25 C26 1.395(4)
C25 H25 0.9500
C26 H26 0.9500
C27 C32 1.390(3)
C27 C28 1.397(3)
C28 C29 1.395(3)
C28 H28 0.9500
C29 C30 1.386(3)
C29 H29 0.9500
C30 C31 1.377(3)
C30 H30 0.9500
C31 C32 1.395(3)
C31 H31 0.9500
C32 H32 0.9500
C33 C38 1.386(3)
C33 C34 1.388(3)
C34 C35 1.378(3)
C34 H34 0.9500
C35 C36 1.382(3)
C35 H35 0.9500
C36 C37 1.368(4)
C36 H36 0.9500
C37 C38 1.390(3)
C37 H37 0.9500
C38 H38 0.9500
C39 C44 1.395(3)
C39 C40 1.400(3)
C40 C41 1.385(3)
C40 H40 0.9500
C41 C42 1.384(4)
C41 H41 0.9500
C42 C43 1.374(4)
C42 H42 0.9500
C43 C44 1.382(3)
C43 H43 0.9500
C44 H44 0.9500

loop_
_geom_torsion_atom_site_label_1
_geom_torsion_atom_site_label_2
_geom_torsion_atom_site_label_3
_geom_torsion_atom_site_label_4
_geom_torsion
C10 C1 C2 C3 -5.9(2)
C11 C1 C2 C3 170.45(16)
C10 C1 C2 P1 -177.52(14)
C11 C1 C2 P1 -1.1(3)
O1 P1 C2 C3 -64.58(14)
C27 P1 C2 C3 55.89(14)
C21 P1 C2 C3 167.98(13)
O1 P1 C2 C1 107.25(16)
C27 P1 C2 C1 -132.28(16)
C21 P1 C2 C1 -20.20(19)
C1 C2 C3 C6 3.5(2)
P1 C2 C3 C6 176.25(14)
C1 C2 C3 C4 -168.21(18)
P1 C2 C3 C4 4.5(2)
C5 O3 C4 C3 2.9(2)
C6 C3 C4 O3 -0.4(2)
C2 C3 C4 O3 172.23(17)
C4 O3 C5 C6 -4.1(2)
C2 C3 C6 C7 1.0(3)
C4 C3 C6 C7 174.34(16)
C2 C3 C6 C5 -175.34(16)
C4 C3 C6 C5 -2.0(2)
O3 C5 C6 C7 -172.07(18)
O3 C5 C6 C3 3.7(2)
C3 C6 C7 C10 -3.1(3)
C5 C6 C7 C10 172.44(19)
C3 C6 C7 C8 -178.28(19)
C5 C6 C7 C8 -2.8(3)
C9 O4 C8 C7 13.6(2)
C10 C7 C8 O4 -8.0(2)
C6 C7 C8 O4 167.55(19)
C8 O4 C9 C10 -13.7(2)
C6 C7 C10 C1 0.5(3)
C8 C7 C10 C1 176.64(18)
C6 C7 C10 C9 -176.29(18)
C8 C7 C10 C9 -0.1(2)
C2 C1 C10 C7 4.2(3)
C11 C1 C10 C7 -172.43(17)
C2 C1 C10 C9 -179.81(19)
C11 C1 C10 C9 3.6(3)
O4 C9 C10 C7 8.2(2)
O4 C9 C10 C1 -168.26(18)
C10 C1 C11 C20 -89.0(2)
C2 C1 C11 C20 94.6(2)
C10 C1 C11 C12 88.3(2)
C2 C1 C11 C12 -88.1(2)
C20 C11 C12 C13 -6.4(2)
C1 C11 C12 C13 176.29(15)
C20 C11 C12 P2 160.51(13)
C1 C11 C12 P2 -16.8(2)
O2 P2 C12 C13 56.07(15)
C39 P2 C12 C13 -179.59(13)
C33 P2 C12 C13 -64.65(14)
O2 P2 C12 C11 -111.25(16)
C39 P2 C12 C11 13.09(18)
C33 P2 C12 C11 128.03(15)
C11 C12 C13 C16 0.9(3)
P2 C12 C13 C16 -167.94(14)
C11 C12 C13 C14 179.02(19)
P2 C12 C13 C14 10.2(3)
C15 O5 C14 C13 -4.4(3)
C16 C13 C14 O5 1.1(2)
C12 C13 C14 O5 -177.24(19)
C14 O5 C15 C16 5.7(3)
C12 C13 C16 C17 4.5(3)
C14 C13 C16 C17 -173.97(17)
C12 C13 C16 C15 -179.16(18)
C14 C13 C16 C15 2.4(2)
O5 C15 C16 C17 170.8(2)
O5 C15 C16 C13 -4.9(2)
C13 C16 C17 C20 -4.3(3)
C15 C16 C17 C20 -179.7(2)
C13 C16 C17 C18 174.3(2)
C15 C16 C17 C18 -1.1(4)
C19 O6 C18 C17 5.8(3)
C16 C17 C18 O6 178.9(2)
C20 C17 C18 O6 -2.4(2)
C18 O6 C19 C20 -6.7(3)
C16 C17 C20 C11 -1.3(3)
C18 C17 C20 C11 179.77(17)
C16 C17 C20 C19 177.28(17)
C18 C17 C20 C19 -1.6(2)
C12 C11 C20 C17 6.8(3)
C1 C11 C20 C17 -175.80(16)
C12 C11 C20 C19 -171.51(18)
C1 C11 C20 C19 5.9(3)
O6 C19 C20 C17 5.0(2)
O6 C19 C20 C11 -176.5(2)
O1 P1 C21 C22 162.39(16)
C27 P1 C21 C22 42.58(18)
C2 P1 C21 C22 -70.43(19)
O1 P1 C21 C26 -6.90(18)
C27 P1 C21 C26 -126.71(16)
C2 P1 C21 C26 120.28(16)
C26 C21 C22 C23 -2.1(3)
P1 C21 C22 C23 -171.19(17)
C21 C22 C23 C24 1.6(3)
C22 C23 C24 C25 0.0(4)
C23 C24 C25 C26 -1.2(4)
C22 C21 C26 C25 1.0(3)
P1 C21 C26 C25 170.72(19)
C24 C25 C26 C21 0.7(4)
O1 P1 C27 C32 -18.74(17)
C21 P1 C27 C32 100.44(15)
C2 P1 C27 C32 -138.24(14)
O1 P1 C27 C28 165.68(15)
C21 P1 C27 C28 -75.14(17)
C2 P1 C27 C28 46.18(17)
C32 C27 C28 C29 -1.9(3)
P1 C27 C28 C29 173.55(14)
C27 C28 C29 C30 1.3(3)
C28 C29 C30 C31 0.2(3)
C29 C30 C31 C32 -1.1(3)
C28 C27 C32 C31 1.0(3)
P1 C27 C32 C31 -174.72(15)
C30 C31 C32 C27 0.4(3)
O2 P2 C33 C38 10.84(18)
C39 P2 C33 C38 -108.82(16)
C12 P2 C33 C38 129.00(15)
O2 P2 C33 C34 -169.63(17)
C39 P2 C33 C34 70.71(19)
C12 P2 C33 C34 -51.47(18)
C38 C33 C34 C35 -0.1(3)
P2 C33 C34 C35 -179.63(18)
C33 C34 C35 C36 -0.1(4)
C34 C35 C36 C37 -0.3(4)
C35 C36 C37 C38 0.8(4)
C34 C33 C38 C37 0.6(3)
P2 C33 C38 C37 -179.84(17)
C36 C37 C38 C33 -0.9(3)
O2 P2 C39 C44 -160.36(16)
C33 P2 C39 C44 -39.15(18)
C12 P2 C39 C44 76.08(18)
O2 P2 C39 C40 10.18(18)
C33 P2 C39 C40 131.40(16)
C12 P2 C39 C40 -113.37(16)
C44 C39 C40 C41 -1.0(3)
P2 C39 C40 C41 -172.07(17)
C39 C40 C41 C42 1.2(3)
C40 C41 C42 C43 -1.2(4)
C41 C42 C43 C44 1.0(3)
C42 C43 C44 C39 -0.9(3)
C40 C39 C44 C43 0.9(3)
P2 C39 C44 C43 171.22(15)
